data_4001634
loop_
_publ_author_name
'Hintze, Frauke'
'Hummel, Franziska'
'Schmidt, Peter J.'
'Wiechert, Detlef'
'Schnick, Wolfgang'

_publ_section_title
;
 Ba3Ga3N5---A Novel Host Lattice for Eu2+-Doped Luminescent Materials with
 Unexpected Nitridogallate Substructure
;
_journal_issue 2
_journal_name_full 'Chemistry of Materials'
_journal_page_first 402
_journal_paper_doi 10.1021/cm203323u
_journal_volume 24
_journal_year 2012
_chemical_formula_sum 'Ba3 Ga3 N5'
_chemical_formula_weight 691.23
_chemical_name_systematic
;
 ?
;
_space_group_IT_number 15
_symmetry_cell_setting monoclinic
_symmetry_space_group_name_Hall '-C 2yc'
_symmetry_space_group_name_H-M 'C 1 2/c 1'
_atom_sites_solution_hydrogens none
_atom_sites_solution_primary direct
_atom_sites_solution_secondary difmap
_audit_creation_method SHELXL-97
_cell_angle_alpha 90.00
_cell_angle_beta 109.92(3)
_cell_angle_gamma 90.00
_cell_formula_units_Z 8
_cell_length_a 16.801(3)
_cell_length_b 8.3296(17)
_cell_length_c 11.623(2)
_cell_measurement_temperature 293(2)
_cell_measurement_theta_max 25.553
_cell_measurement_theta_min 2.58
_cell_volume 1529.3(6)
_computing_cell_refinement 'IPDS software package (Stoe, 2002)'
_computing_data_collection 'IPDS software package (Stoe, 2002)'
_computing_data_reduction 'IPDS software package (Stoe, 2002)'
_computing_molecular_graphics Diamond
_computing_structure_refinement 'SHELXL-97 (Sheldrick, 1997)'
_computing_structure_solution 'SHELXS-97 (Sheldrick, 1990)'
_diffrn_ambient_temperature 293(2)
_diffrn_measured_fraction_theta_full 0.999
_diffrn_measured_fraction_theta_max 0.993
_diffrn_measurement_device_type 'Stoe IPDS'
_diffrn_radiation_monochromator graphite
_diffrn_radiation_source 'fine-focus sealed tube'
_diffrn_radiation_type MoK\a
_diffrn_radiation_wavelength 0.71073
_diffrn_reflns_av_R_equivalents 0.0689
_diffrn_reflns_av_sigmaI/netI 0.0634
_diffrn_reflns_limit_h_max 23
_diffrn_reflns_limit_h_min -23
_diffrn_reflns_limit_k_max 11
_diffrn_reflns_limit_k_min -11
_diffrn_reflns_limit_l_max 15
_diffrn_reflns_limit_l_min -16
_diffrn_reflns_number 7973
_diffrn_reflns_theta_full 30.00
_diffrn_reflns_theta_max 30.42
_diffrn_reflns_theta_min 2.58
_exptl_absorpt_coefficient_mu 25.553
_exptl_absorpt_correction_T_max 0.85211
_exptl_absorpt_correction_T_min 0.47178
_exptl_absorpt_correction_type numerical
_exptl_absorpt_process_details 'from equivalents'
_exptl_crystal_colour orange
_exptl_crystal_density_diffrn 6.004
_exptl_crystal_density_method 'not measured'
_exptl_crystal_description rod
_exptl_crystal_F_000 2368
_exptl_crystal_size_max 0.06
_exptl_crystal_size_mid 0.05
_exptl_crystal_size_min 0.04
_refine_diff_density_max 3.034
_refine_diff_density_min -2.106
_refine_diff_density_rms 0.581
_refine_ls_extinction_coef 0.00082(11)
_refine_ls_extinction_expression Fc^*^=kFc[1+0.001xFc^2^\l^3^/sin(2\q)]^-1/4^
_refine_ls_extinction_method SHELXL
_refine_ls_goodness_of_fit_ref 1.008
_refine_ls_hydrogen_treatment none
_refine_ls_matrix_type full
_refine_ls_number_parameters 102
_refine_ls_number_reflns 2305
_refine_ls_number_restraints 0
_refine_ls_restrained_S_all 1.008
_refine_ls_R_factor_all 0.0781
_refine_ls_R_factor_gt 0.0523
_refine_ls_shift/su_max 0.000
_refine_ls_shift/su_mean 0.000
_refine_ls_structure_factor_coef Fsqd
_refine_ls_weighting_details 'calc w=1/[\s^2^(Fo^2^)+(0.0865P)^2^+0.0000P] where P=(Fo^2^+2Fc^2^)/3'
_refine_ls_weighting_scheme calc
_refine_ls_wR_factor_gt 0.1301
_refine_ls_wR_factor_ref 0.1458
_reflns_number_gt 1616
_reflns_number_total 2305
_reflns_threshold_expression >2sigma(I)
_cod_data_source_file cm203323u_si_001.cif
_cod_data_source_block c2c
_cod_original_cell_volume 1529.3(5)
_cod_original_sg_symbol_H-M C2/c
_cod_database_code 4001634

loop_
_symmetry_equiv_pos_as_xyz
'x, y, z'
'-x, y, -z+1/2'
'x+1/2, y+1/2, z'
'-x+1/2, y+1/2, -z+1/2'
'-x, -y, -z'
'x, -y, z-1/2'
'-x+1/2, -y+1/2, -z'
'x+1/2, -y+1/2, z-1/2'

loop_
_atom_site_label
_atom_site_type_symbol
_atom_site_fract_x
_atom_site_fract_y
_atom_site_fract_z
_atom_site_U_iso_or_equiv
_atom_site_adp_type
_atom_site_occupancy
_atom_site_symmetry_multiplicity
_atom_site_calc_flag
_atom_site_refinement_flags
Ba1 Ba 0.5000 0.15547(14) 0.2500 0.0208(3) Uani 1 2 d S
Ba2 Ba 0.5000 -0.33835(14) 0.2500 0.0206(3) Uani 1 2 d S
Ba3 Ba 0.31113(6) 0.41011(12) 0.11565(8) 0.0263(2) Uani 1 1 d .
Ba4 Ba 0.29451(5) -0.12404(11) 0.16389(8) 0.0225(2) Uani 1 1 d .
Ga1 Ga 0.57973(9) 0.43546(19) 0.05727(13) 0.0184(3) Uani 1 1 d .
Ga2 Ga 0.40244(9) 0.24488(18) -0.04953(13) 0.0178(3) Uani 1 1 d .
Ga3 Ga 0.57938(9) 0.06821(18) -0.00156(13) 0.0186(3) Uani 1 1 d .
N1 N 0.4548(7) 0.0747(13) -0.1171(10) 0.017(2) Uani 1 1 d .
N2 N 0.4699(7) 0.3998(14) 0.0792(10) 0.019(2) Uani 1 1 d .
N3 N 0.3417(8) 0.4055(13) -0.1749(11) 0.021(2) Uani 1 1 d .
N4 N 0.3484(7) 0.1039(15) 0.0399(11) 0.021(2) Uani 1 1 d .
N5 N 0.6365(7) 0.2677(14) 0.0016(11) 0.020(2) Uani 1 1 d .

loop_
_atom_site_aniso_label
_atom_site_aniso_U_11
_atom_site_aniso_U_22
_atom_site_aniso_U_33
_atom_site_aniso_U_23
_atom_site_aniso_U_13
_atom_site_aniso_U_12
Ba1 0.0225(5) 0.0195(5) 0.0190(5) 0.000 0.0053(4) 0.000
Ba2 0.0207(5) 0.0202(5) 0.0209(5) 0.000 0.0070(4) 0.000
Ba3 0.0206(4) 0.0345(5) 0.0235(4) -0.0051(3) 0.0071(3) 0.0004(3)
Ba4 0.0199(4) 0.0249(4) 0.0229(4) 0.0021(3) 0.0075(3) 0.0009(3)
Ga1 0.0182(6) 0.0178(7) 0.0189(6) 0.0011(5) 0.0057(5) 0.0008(5)
Ga2 0.0186(6) 0.0170(6) 0.0174(6) 0.0002(5) 0.0055(5) 0.0002(5)
Ga3 0.0177(7) 0.0181(7) 0.0192(7) -0.0009(5) 0.0052(5) -0.0002(5)
N1 0.022(5) 0.018(5) 0.017(5) -0.008(4) 0.015(4) 0.001(4)
N2 0.019(5) 0.019(5) 0.017(5) 0.002(4) 0.005(4) -0.002(4)
N3 0.028(6) 0.010(4) 0.020(5) 0.003(4) 0.003(4) -0.001(4)
N4 0.014(5) 0.022(5) 0.024(5) 0.003(4) 0.003(4) 0.000(4)
N5 0.017(5) 0.022(5) 0.025(5) -0.004(4) 0.013(4) 0.003(4)

loop_
_atom_type_symbol
_atom_type_description
_atom_type_scat_dispersion_real
_atom_type_scat_dispersion_imag
_atom_type_scat_source
N N 0.0061 0.0033 'International Tables Vol C Tables 4.2.6.8 and 6.1.1.4'
Ga Ga 0.2307 1.6083 'International Tables Vol C Tables 4.2.6.8 and 6.1.1.4'
Ba Ba -0.3244 2.2819 'International Tables Vol C Tables 4.2.6.8 and 6.1.1.4'

loop_
_geom_angle_atom_site_label_1
_geom_angle_atom_site_label_2
_geom_angle_atom_site_label_3
_geom_angle
_geom_angle_site_symmetry_1
_geom_angle_site_symmetry_3
N1 Ba1 N1 90.7(5) 5_655 6_556
N1 Ba1 N2 154.9(3) 5_655 2_655
N1 Ba1 N2 97.4(3) 6_556 2_655
N1 Ba1 N2 97.4(3) 5_655 .
N1 Ba1 N2 154.9(3) 6_556 .
N2 Ba1 N2 85.3(5) 2_655 .
N1 Ba1 N4 75.7(3) 5_655 .
N1 Ba1 N4 92.2(3) 6_556 .
N2 Ba1 N4 127.4(3) 2_655 .
N2 Ba1 N4 67.1(3) . .
N1 Ba1 N4 92.2(3) 5_655 2_655
N1 Ba1 N4 75.7(3) 6_556 2_655
N2 Ba1 N4 67.1(3) 2_655 2_655
N2 Ba1 N4 127.4(3) . 2_655
N4 Ba1 N4 163.0(5) . 2_655
N1 Ba1 Ga3 38.5(2) 5_655 5_655
N1 Ba1 Ga3 89.5(2) 6_556 5_655
N2 Ba1 Ga3 163.9(2) 2_655 5_655
N2 Ba1 Ga3 82.4(2) . 5_655
N4 Ba1 Ga3 37.3(2) . 5_655
N4 Ba1 Ga3 129.0(2) 2_655 5_655
N1 Ba1 Ga3 89.5(2) 5_655 6_556
N1 Ba1 Ga3 38.5(2) 6_556 6_556
N2 Ba1 Ga3 82.4(2) 2_655 6_556
N2 Ba1 Ga3 163.9(2) . 6_556
N4 Ba1 Ga3 129.0(2) . 6_556
N4 Ba1 Ga3 37.3(2) 2_655 6_556
Ga3 Ba1 Ga3 111.52(7) 5_655 6_556
N1 Ba1 Ga2 127.3(2) 5_655 2_655
N1 Ba1 Ga2 72.7(2) 6_556 2_655
N2 Ba1 Ga2 36.3(2) 2_655 2_655
N2 Ba1 Ga2 118.8(2) . 2_655
N4 Ba1 Ga2 151.3(2) . 2_655
N4 Ba1 Ga2 35.7(2) 2_655 2_655
Ga3 Ba1 Ga2 158.45(5) 5_655 2_655
Ga3 Ba1 Ga2 46.94(4) 6_556 2_655
N1 Ba1 Ga2 72.7(2) 5_655 .
N1 Ba1 Ga2 127.3(2) 6_556 .
N2 Ba1 Ga2 118.8(2) 2_655 .
N2 Ba1 Ga2 36.3(2) . .
N4 Ba1 Ga2 35.7(2) . .
N4 Ba1 Ga2 151.3(2) 2_655 .
Ga3 Ba1 Ga2 46.94(4) 5_655 .
Ga3 Ba1 Ga2 158.45(5) 6_556 .
Ga2 Ba1 Ga2 154.60(6) 2_655 .
N1 Ba1 Ga3 33.3(2) 5_655 .
N1 Ba1 Ga3 123.9(2) 6_556 .
N2 Ba1 Ga3 133.5(2) 2_655 .
N2 Ba1 Ga3 66.5(2) . .
N4 Ba1 Ga3 75.7(2) . .
N4 Ba1 Ga3 100.8(2) 2_655 .
Ga3 Ba1 Ga3 48.90(5) 5_655 .
Ga3 Ba1 Ga3 115.78(4) 6_556 .
Ga2 Ba1 Ga3 132.95(4) 2_655 .
Ga2 Ba1 Ga3 53.53(4) . .
N1 Ba1 Ga3 123.9(2) 5_655 2_655
N1 Ba1 Ga3 33.3(2) 6_556 2_655
N2 Ba1 Ga3 66.5(2) 2_655 2_655
N2 Ba1 Ga3 133.5(2) . 2_655
N4 Ba1 Ga3 100.8(2) . 2_655
N4 Ba1 Ga3 75.7(2) 2_655 2_655
Ga3 Ba1 Ga3 115.78(4) 5_655 2_655
Ga3 Ba1 Ga3 48.90(5) 6_556 2_655
Ga2 Ba1 Ga3 53.53(4) 2_655 2_655
Ga2 Ba1 Ga3 132.95(4) . 2_655
Ga3 Ba1 Ga3 157.19(6) . 2_655
N2 Ba2 N2 81.3(4) 1_545 2_645
N2 Ba2 N1 102.8(3) 1_545 5_655
N2 Ba2 N1 156.4(3) 2_645 5_655
N2 Ba2 N1 156.4(3) 1_545 6_556
N2 Ba2 N1 102.8(3) 2_645 6_556
N1 Ba2 N1 82.9(4) 5_655 6_556
N2 Ba2 N5 134.1(3) 1_545 6_556
N2 Ba2 N5 66.0(3) 2_645 6_556
N1 Ba2 N5 96.5(3) 5_655 6_556
N1 Ba2 N5 66.5(3) 6_556 6_556
N2 Ba2 N5 66.0(3) 1_545 5_655
N2 Ba2 N5 134.1(3) 2_645 5_655
N1 Ba2 N5 66.5(3) 5_655 5_655
N1 Ba2 N5 96.5(3) 6_556 5_655
N5 Ba2 N5 158.1(4) 6_556 5_655
N2 Ba2 N3 95.2(3) 1_545 6_556
N2 Ba2 N3 68.7(3) 2_645 6_556
N1 Ba2 N3 132.9(3) 5_655 6_556
N1 Ba2 N3 65.7(3) 6_556 6_556
N5 Ba2 N3 101.4(3) 6_556 6_556
N5 Ba2 N3 82.6(3) 5_655 6_556
N2 Ba2 N3 68.7(3) 1_545 5_655
N2 Ba2 N3 95.2(3) 2_645 5_655
N1 Ba2 N3 65.7(3) 5_655 5_655
N1 Ba2 N3 132.9(3) 6_556 5_655
N5 Ba2 N3 82.6(3) 6_556 5_655
N5 Ba2 N3 101.4(3) 5_655 5_655
N3 Ba2 N3 159.3(4) 6_556 5_655
N2 Ba2 Ga2 129.8(2) 1_545 6_556
N2 Ba2 Ga2 73.2(2) 2_645 6_556
N1 Ba2 Ga2 117.8(2) 5_655 6_556
N1 Ba2 Ga2 35.58(19) 6_556 6_556
N5 Ba2 Ga2 71.4(2) 6_556 6_556
N5 Ba2 Ga2 103.4(2) 5_655 6_556
N3 Ba2 Ga2 35.4(2) 6_556 6_556
N3 Ba2 Ga2 153.9(2) 5_655 6_556
N2 Ba2 Ga2 73.2(2) 1_545 5_655
N2 Ba2 Ga2 129.8(2) 2_645 5_655
N1 Ba2 Ga2 35.58(19) 5_655 5_655
N1 Ba2 Ga2 117.8(2) 6_556 5_655
N5 Ba2 Ga2 103.4(2) 6_556 5_655
N5 Ba2 Ga2 71.4(2) 5_655 5_655
N3 Ba2 Ga2 153.9(2) 6_556 5_655
N3 Ba2 Ga2 35.4(2) 5_655 5_655
Ga2 Ba2 Ga2 153.25(7) 6_556 5_655
N2 Ba2 Ga1 36.3(2) 1_545 5_655
N2 Ba2 Ga1 116.8(2) 2_645 5_655
N1 Ba2 Ga1 73.1(2) 5_655 5_655
N1 Ba2 Ga1 129.9(2) 6_556 5_655
N5 Ba2 Ga1 157.2(2) 6_556 5_655
N5 Ba2 Ga1 33.6(2) 5_655 5_655
N3 Ba2 Ga1 100.4(2) 6_556 5_655
N3 Ba2 Ga1 74.7(2) 5_655 5_655
Ga2 Ba2 Ga1 131.37(4) 6_556 5_655
Ga2 Ba2 Ga1 56.45(4) 5_655 5_655
N2 Ba2 Ga1 116.8(2) 1_545 6_556
N2 Ba2 Ga1 36.3(2) 2_645 6_556
N1 Ba2 Ga1 129.9(2) 5_655 6_556
N1 Ba2 Ga1 73.1(2) 6_556 6_556
N5 Ba2 Ga1 33.6(2) 6_556 6_556
N5 Ba2 Ga1 157.2(2) 5_655 6_556
N3 Ba2 Ga1 74.7(2) 6_556 6_556
N3 Ba2 Ga1 100.4(2) 5_655 6_556
Ga2 Ba2 Ga1 56.45(4) 6_556 6_556
Ga2 Ba2 Ga1 131.37(4) 5_655 6_556
Ga1 Ba2 Ga1 152.93(6) 5_655 6_556
N4 Ba3 N3 117.4(4) 7 6_566
N4 Ba3 N4 91.6(3) 7 .
N3 Ba3 N4 140.9(3) 6_566 .
N4 Ba3 N2 132.3(3) 7 .
N3 Ba3 N2 104.2(4) 6_566 .
N4 Ba3 N2 67.0(3) . .
N4 Ba3 Ga2 98.8(3) 7 .
N3 Ba3 Ga2 142.5(3) 6_566 .
N4 Ba3 Ga2 38.2(2) . .
N2 Ba3 Ga2 38.7(2) . .
N4 Ba3 N5 96.0(3) 7 5_665
N3 Ba3 N5 85.2(3) 6_566 5_665
N4 Ba3 N5 119.4(3) . 5_665
N2 Ba3 N5 64.0(3) . 5_665
Ga2 Ba3 N5 81.27(19) . 5_665
N4 Ba3 Ga1 103.6(3) 7 5_665
N3 Ba3 Ga1 109.5(3) 6_566 5_665
N4 Ba3 Ga1 86.3(2) . 5_665
N2 Ba3 Ga1 36.9(2) . 5_665
Ga2 Ba3 Ga1 48.17(4) . 5_665
N5 Ba3 Ga1 33.47(19) 5_665 5_665
N4 Ba3 Ba4 81.6(3) 7 4
N3 Ba3 Ba4 53.6(3) 6_566 4
N4 Ba3 Ba4 111.4(2) . 4
N2 Ba3 Ba4 145.2(2) . 4
Ga2 Ba3 Ba4 149.45(5) . 4
N5 Ba3 Ba4 129.22(19) 5_665 4
Ga1 Ba3 Ba4 161.56(4) 5_665 4
N4 Ba3 Ba4 48.7(3) 7 7
N3 Ba3 Ba4 113.9(2) 6_566 7
N4 Ba3 Ba4 105.0(2) . 7
N2 Ba3 Ba4 94.6(2) . 7
Ga2 Ba3 Ba4 81.90(4) . 7
N5 Ba3 Ba4 48.4(2) 5_665 7
Ga1 Ba3 Ba4 58.57(4) 5_665 7
Ba4 Ba3 Ba4 118.15(3) 4 7
N4 Ba3 Ga1 138.1(3) 7 2_655
N3 Ba3 Ga1 33.9(2) 6_566 2_655
N4 Ba3 Ga1 107.0(2) . 2_655
N2 Ba3 Ga1 89.6(2) . 2_655
Ga2 Ba3 Ga1 119.17(5) . 2_655
N5 Ba3 Ga1 106.2(2) 5_665 2_655
Ga1 Ba3 Ga1 114.60(5) 5_665 2_655
Ba4 Ba3 Ga1 56.77(3) 4 2_655
Ba4 Ba3 Ga1 146.78(4) 7 2_655
N4 Ba3 Ga2 32.2(3) 7 7
N3 Ba3 Ga2 104.8(3) 6_566 7
N4 Ba3 Ga2 85.5(2) . 7
N2 Ba3 Ga2 150.0(2) . 7
Ga2 Ba3 Ga2 111.45(4) . 7
N5 Ba3 Ga2 126.2(2) 5_665 7
Ga1 Ba3 Ga2 134.46(5) 5_665 7
Ba4 Ba3 Ga2 55.34(4) 4 7
Ba4 Ba3 Ga2 80.65(4) 7 7
Ga1 Ba3 Ga2 110.64(5) 2_655 7
N4 Ba3 Ba2 146.3(3) 7 1_565
N3 Ba3 Ba2 55.7(3) 6_566 1_565
N4 Ba3 Ba2 113.2(2) . 1_565
N2 Ba3 Ba2 50.4(2) . 1_565
Ga2 Ba3 Ba2 88.79(4) . 1_565
N5 Ba3 Ba2 52.6(2) 5_665 1_565
Ga1 Ba3 Ba2 58.30(3) 5_665 1_565
Ba4 Ba3 Ba2 107.87(3) 4 1_565
Ba4 Ba3 Ba2 100.96(4) 7 1_565
Ga1 Ba3 Ba2 57.71(4) 2_655 1_565
Ga2 Ba3 Ba2 159.65(4) 7 1_565
N4 Ba4 N5 69.4(4) . 5_655
N4 Ba4 N5 106.0(3) . 3_445
N5 Ba4 N5 85.5(3) 5_655 3_445
N4 Ba4 N3 146.1(4) . 6_556
N5 Ba4 N3 90.7(3) 5_655 6_556
N5 Ba4 N3 99.2(3) 3_445 6_556
N4 Ba4 N3 89.7(3) . 7
N5 Ba4 N3 142.3(3) 5_655 7
N5 Ba4 N3 70.2(3) 3_445 7
N3 Ba4 N3 120.52(16) 6_556 7
N4 Ba4 N1 89.4(3) . 6_556
N5 Ba4 N1 100.1(3) 5_655 6_556
N5 Ba4 N1 164.6(3) 3_445 6_556
N3 Ba4 N1 66.7(3) 6_556 6_556
N3 Ba4 N1 111.0(3) 7 6_556
N4 Ba4 Ga3 37.6(3) . 5_655
N5 Ba4 Ga3 35.2(2) 5_655 5_655
N5 Ba4 Ga3 107.6(2) 3_445 5_655
N3 Ba4 Ga3 112.9(3) 6_556 5_655
N3 Ba4 Ga3 126.3(2) 7 5_655
N1 Ba4 Ga3 84.38(19) 6_556 5_655
N4 Ba4 Ga2 124.8(2) . 6_556
N5 Ba4 Ga2 109.9(2) 5_655 6_556
N5 Ba4 Ga2 129.2(3) 3_445 6_556
N3 Ba4 Ga2 36.0(2) 6_556 6_556
N3 Ba4 Ga2 107.8(2) 7 6_556
N1 Ba4 Ga2 35.38(19) 6_556 6_556
Ga3 Ba4 Ga2 111.88(5) 5_655 6_556
N4 Ba4 Ga1 101.9(2) . 3_445
N5 Ba4 Ga1 116.1(2) 5_655 3_445
N5 Ba4 Ga1 34.1(2) 3_445 3_445
N3 Ba4 Ga1 111.6(3) 6_556 3_445
N3 Ba4 Ga1 36.2(2) 7 3_445
N1 Ba4 Ga1 143.8(2) 6_556 3_445
Ga3 Ba4 Ga1 124.89(5) 5_655 3_445
Ga2 Ba4 Ga1 123.22(5) 6_556 3_445
N4 Ba4 Ba3 131.1(3) . 4_545
N5 Ba4 Ba3 159.3(2) 5_655 4_545
N5 Ba4 Ba3 85.5(2) 3_445 4_545
N3 Ba4 Ba3 72.5(2) 6_556 4_545
N3 Ba4 Ba3 49.0(2) 7 4_545
N1 Ba4 Ba3 84.48(19) 6_556 4_545
Ga3 Ba4 Ba3 164.18(4) 5_655 4_545
Ga2 Ba4 Ba3 63.07(4) 6_556 4_545
Ga1 Ba4 Ba3 62.05(4) 3_445 4_545
N4 Ba4 Ba3 47.7(2) . 7
N5 Ba4 Ba3 77.6(2) 5_655 7
N5 Ba4 Ba3 59.6(3) 3_445 7
N3 Ba4 Ba3 156.1(2) 6_556 7
N3 Ba4 Ba3 65.4(2) 7 7
N1 Ba4 Ba3 135.49(19) 6_556 7
Ga3 Ba4 Ba3 68.35(4) 5_655 7
Ga2 Ba4 Ba3 167.76(4) 6_556 7
Ga1 Ba4 Ba3 57.83(4) 3_445 7
Ba3 Ba4 Ba3 113.16(3) 4_545 7
N4 Ba4 Ba2 91.8(2) . .
N5 Ba4 Ba2 54.6(2) 5_655 .
N5 Ba4 Ba2 127.0(2) 3_445 .
N3 Ba4 Ba2 54.5(3) 6_556 .
N3 Ba4 Ba2 161.2(2) 7 .
N1 Ba4 Ba2 50.3(2) 6_556 .
Ga3 Ba4 Ba2 60.29(3) 5_655 .
Ga2 Ba4 Ba2 56.61(4) 6_556 .
Ga1 Ba4 Ba2 159.31(4) 3_445 .
Ba3 Ba4 Ba2 119.11(3) 4_545 .
Ba3 Ba4 Ba2 127.55(3) 7 .
N5 Ga1 N2 121.8(5) . .
N5 Ga1 N3 114.6(5) . 5_665
N2 Ga1 N3 115.7(5) . 5_665
N5 Ga1 N2 110.1(5) . 5_665
N2 Ga1 N2 92.8(4) . 5_665
N3 Ga1 N2 94.8(5) 5_665 5_665
N5 Ga1 Ga2 129.4(4) . 5_665
N2 Ga1 Ga2 105.9(3) . 5_665
N3 Ga1 Ga2 47.3(3) 5_665 5_665
N2 Ga1 Ga2 47.9(3) 5_665 5_665
N5 Ga1 Ga1 129.0(4) . 5_665
N2 Ga1 Ga1 47.6(3) . 5_665
N3 Ga1 Ga1 111.7(4) 5_665 5_665
N2 Ga1 Ga1 45.3(3) 5_665 5_665
Ga2 Ga1 Ga1 72.52(7) 5_665 5_665
N5 Ga1 Ba3 69.3(4) . 5_665
N2 Ga1 Ba3 148.3(3) . 5_665
N3 Ga1 Ba3 78.1(4) 5_665 5_665
N2 Ga1 Ba3 56.5(3) 5_665 5_665
Ga2 Ga1 Ba3 61.07(5) 5_665 5_665
Ga1 Ga1 Ba3 101.36(7) 5_665 5_665
N5 Ga1 Ba4 55.6(4) . 3
N2 Ga1 Ba4 148.1(3) . 3
N3 Ga1 Ba4 59.3(4) 5_665 3
N2 Ga1 Ba4 118.5(3) 5_665 3
Ga2 Ga1 Ba4 92.28(5) 5_665 3
Ga1 Ga1 Ba4 162.97(9) 5_665 3
Ba3 Ga1 Ba4 63.60(4) 5_665 3
N5 Ga1 Ba2 62.9(4) . 5_655
N2 Ga1 Ba2 92.7(3) . 5_655
N3 Ga1 Ba2 141.4(3) 5_665 5_655
N2 Ga1 Ba2 56.2(3) 5_665 5_655
Ga2 Ga1 Ba2 101.89(6) 5_665 5_655
Ga1 Ga1 Ba2 67.87(6) 5_665 5_655
Ba3 Ga1 Ba2 64.85(4) 5_665 5_655
Ba4 Ga1 Ba2 109.23(5) 3 5_655
N5 Ga1 Ba2 160.4(4) . 1_565
N2 Ga1 Ba2 54.7(3) . 1_565
N3 Ga1 Ba2 61.6(4) 5_665 1_565
N2 Ga1 Ba2 89.5(3) 5_665 1_565
Ga2 Ga1 Ba2 64.00(5) 5_665 1_565
Ga1 Ga1 Ba2 65.35(6) 5_665 1_565
Ba3 Ga1 Ba2 124.88(5) 5_665 1_565
Ba4 Ga1 Ba2 115.40(5) 3 1_565
Ba2 Ga1 Ba2 133.23(5) 5_655 1_565
N5 Ga1 Ba3 100.3(4) . 2_655
N2 Ga1 Ba3 91.0(3) . 2_655
N3 Ga1 Ba3 49.6(3) 5_665 2_655
N2 Ga1 Ba3 141.2(3) 5_665 2_655
Ga2 Ga1 Ba3 94.05(5) 5_665 2_655
Ga1 Ga1 Ba3 126.02(8) 5_665 2_655
Ba3 Ga1 Ba3 117.41(5) 5_665 2_655
Ba4 Ga1 Ba3 61.18(4) 3 2_655
Ba2 Ga1 Ba3 161.94(5) 5_655 2_655
Ba2 Ga1 Ba3 61.95(3) 1_565 2_655
N5 Ga1 Ba1 93.9(4) . .
N2 Ga1 Ba1 45.1(3) . .
N3 Ga1 Ba1 106.5(3) 5_665 .
N2 Ga1 Ba1 137.7(3) 5_665 .
Ga2 Ga1 Ba1 134.25(6) 5_665 .
Ga1 Ga1 Ba1 92.54(7) 5_665 .
Ba3 Ga1 Ba1 162.66(5) 5_665 .
Ba4 Ga1 Ba1 103.79(4) 3 .
Ba2 Ga1 Ba1 112.15(5) 5_655 .
Ba2 Ga1 Ba1 70.42(4) 1_565 .
Ba3 Ga1 Ba1 59.79(3) 2_655 .
N1 Ga2 N4 97.4(5) . .
N1 Ga2 N3 112.4(5) . .
N4 Ga2 N3 124.9(5) . .
N1 Ga2 N2 123.0(5) . .
N4 Ga2 N2 103.5(5) . .
N3 Ga2 N2 97.6(5) . .
N1 Ga2 Ga3 49.6(3) . 5_655
N4 Ga2 Ga3 48.9(4) . 5_655
N3 Ga2 Ga3 144.4(3) . 5_655
N2 Ga2 Ga3 118.0(3) . 5_655
N1 Ga2 Ga1 129.1(3) . 5_665
N4 Ga2 Ga1 133.0(4) . 5_665
N3 Ga2 Ga1 48.9(3) . 5_665
N2 Ga2 Ga1 49.2(3) . 5_665
Ga3 Ga2 Ga1 166.18(8) 5_655 5_665
N1 Ga2 Ba3 159.1(3) . .
N4 Ga2 Ba3 62.2(4) . .
N3 Ga2 Ba3 85.3(4) . .
N2 Ga2 Ba3 62.2(3) . .
Ga3 Ga2 Ba3 109.49(6) 5_655 .
Ga1 Ga2 Ba3 70.75(5) 5_665 .
N1 Ga2 Ba4 63.4(3) . 6
N4 Ga2 Ba4 98.8(4) . 6
N3 Ga2 Ba4 60.4(3) . 6
N2 Ga2 Ba4 155.3(3) . 6
Ga3 Ga2 Ba4 84.84(5) 5_655 6
Ga1 Ga2 Ba4 107.02(6) 5_665 6
Ba3 Ga2 Ba4 121.63(5) . 6
N1 Ga2 Ba2 60.1(3) . 5_655
N4 Ga2 Ba2 156.7(4) . 5_655
N3 Ga2 Ba2 65.5(4) . 5_655
N2 Ga2 Ba2 94.8(3) . 5_655
Ga3 Ga2 Ba2 109.53(6) 5_655 5_655
Ga1 Ga2 Ba2 70.19(5) 5_665 5_655
Ba3 Ga2 Ba2 140.67(6) . 5_655
Ba4 Ga2 Ba2 66.95(3) 6 5_655
N1 Ga2 Ba1 97.3(3) . .
N4 Ga2 Ba1 58.6(3) . .
N3 Ga2 Ba1 148.2(3) . .
N2 Ga2 Ba1 54.7(3) . .
Ga3 Ga2 Ba1 65.03(5) 5_655 .
Ga1 Ga2 Ba1 103.42(6) 5_665 .
Ba3 Ga2 Ba1 68.63(4) . .
Ba4 Ga2 Ba1 149.56(6) 6 .
Ba2 Ga2 Ba1 125.68(5) 5_655 .
N1 Ga2 Ba3 101.7(3) . 7
N4 Ga2 Ba3 46.0(3) . 7
N3 Ga2 Ba3 82.0(4) . 7
N2 Ga2 Ba3 130.6(3) . 7
Ga3 Ga2 Ba3 74.35(5) 5_655 7
Ga1 Ga2 Ba3 117.25(6) 5_665 7
Ba3 Ga2 Ba3 68.55(4) . 7
Ba4 Ga2 Ba3 61.58(4) 6 7
Ba2 Ga2 Ba3 127.84(5) 5_655 7
Ba1 Ga2 Ba3 103.65(5) . 7
N5 Ga3 N4 106.6(5) . 5_655
N5 Ga3 N1 138.3(5) . 5_655
N4 Ga3 N1 93.6(5) 5_655 5_655
N5 Ga3 N1 112.3(5) . .
N4 Ga3 N1 115.2(4) 5_655 .
N1 Ga3 N1 89.9(5) 5_655 .
N5 Ga3 Ga2 145.7(4) . 5_655
N4 Ga3 Ga2 47.5(3) 5_655 5_655
N1 Ga3 Ga2 47.1(3) 5_655 5_655
N1 Ga3 Ga2 100.6(3) . 5_655
N5 Ga3 Ga3 142.6(3) . 5_655
N4 Ga3 Ga3 110.3(3) 5_655 5_655
N1 Ga3 Ga3 45.2(3) 5_655 5_655
N1 Ga3 Ga3 44.7(3) . 5_655
Ga2 Ga3 Ga3 69.61(7) 5_655 5_655
N5 Ga3 Ba1 123.8(4) . 5_655
N4 Ga3 Ba1 60.2(3) 5_655 5_655
N1 Ga3 Ba1 97.9(3) 5_655 5_655
N1 Ga3 Ba1 55.3(3) . 5_655
Ga2 Ga3 Ba1 68.03(5) 5_655 5_655
Ga3 Ga3 Ba1 72.10(6) 5_655 5_655
N5 Ga3 Ba4 58.4(3) . 5_655
N4 Ga3 Ba4 55.0(3) 5_655 5_655
N1 Ga3 Ba4 147.7(3) 5_655 5_655
N1 Ga3 Ba4 109.2(3) . 5_655
Ga2 Ga3 Ba4 102.52(6) 5_655 5_655
Ga3 Ga3 Ba4 145.89(8) 5_655 5_655
Ba1 Ga3 Ba4 74.23(4) 5_655 5_655
N5 Ga3 Ba2 60.7(4) . 5_655
N4 Ga3 Ba2 111.0(4) 5_655 5_655
N1 Ga3 Ba2 143.6(3) 5_655 5_655
N1 Ga3 Ba2 55.8(3) . 5_655
Ga2 Ga3 Ba2 141.68(6) 5_655 5_655
Ga3 Ga3 Ba2 99.55(7) 5_655 5_655
Ba1 Ga3 Ba2 73.66(4) 5_655 5_655
Ba4 Ga3 Ba2 65.37(3) 5_655 5_655
N5 Ga3 Ba1 97.4(3) . .
N4 Ga3 Ba1 136.3(4) 5_655 .
N1 Ga3 Ba1 47.0(3) 5_655 .
N1 Ga3 Ba1 87.1(3) . .
Ga2 Ga3 Ba1 93.51(5) 5_655 .
Ga3 Ga3 Ba1 59.00(5) 5_655 .
Ba1 Ga3 Ba1 131.10(5) 5_655 .
Ba4 Ga3 Ba1 154.21(5) 5_655 .
Ba2 Ga3 Ba1 112.63(4) 5_655 .
N5 Ga3 Ba3 81.5(3) . 3_545
N4 Ga3 Ba3 40.0(3) 5_655 3_545
N1 Ga3 Ba3 92.5(3) 5_655 3_545
N1 Ga3 Ba3 155.2(3) . 3_545
Ga2 Ga3 Ba3 64.30(5) 5_655 3_545
Ga3 Ga3 Ba3 132.49(8) 5_655 3_545
Ba1 Ga3 Ba3 99.94(5) 5_655 3_545
Ba4 Ga3 Ba3 59.29(4) 5_655 3_545
Ba2 Ga3 Ba3 123.66(5) 5_655 3_545
Ba1 Ga3 Ba3 112.30(5) . 3_545
Ga2 N1 Ga3 83.3(4) . 5_655
Ga2 N1 Ga3 104.5(5) . .
Ga3 N1 Ga3 90.1(5) 5_655 .
Ga2 N1 Ba1 168.9(6) . 5_655
Ga3 N1 Ba1 99.7(4) 5_655 5_655
Ga3 N1 Ba1 86.2(4) . 5_655
Ga2 N1 Ba2 84.4(4) . 5_655
Ga3 N1 Ba2 166.9(5) 5_655 5_655
Ga3 N1 Ba2 88.6(4) . 5_655
Ba1 N1 Ba2 93.2(3) 5_655 5_655
Ga2 N1 Ba4 81.2(4) . 6
Ga3 N1 Ba4 105.7(4) 5_655 6
Ga3 N1 Ba4 163.8(5) . 6
Ba1 N1 Ba4 87.6(3) 5_655 6
Ba2 N1 Ba4 76.8(3) 5_655 6
Ga1 N2 Ga2 108.4(5) . .
Ga1 N2 Ga1 87.2(4) . 5_665
Ga2 N2 Ga1 82.9(4) . 5_665
Ga1 N2 Ba1 104.7(5) . .
Ga2 N2 Ba1 88.9(4) . .
Ga1 N2 Ba1 167.3(6) 5_665 .
Ga1 N2 Ba3 169.5(6) . .
Ga2 N2 Ba3 79.1(4) . .
Ga1 N2 Ba3 86.6(4) 5_665 .
Ba1 N2 Ba3 82.4(3) . .
Ga1 N2 Ba2 91.3(4) . 1_565
Ga2 N2 Ba2 157.5(6) . 1_565
Ga1 N2 Ba2 87.5(4) 5_665 1_565
Ba1 N2 Ba2 96.7(3) . 1_565
Ba3 N2 Ba2 80.1(3) . 1_565
Ga2 N3 Ga1 83.8(5) . 5_665
Ga2 N3 Ba3 155.8(6) . 6_565
Ga1 N3 Ba3 96.5(4) 5_665 6_565
Ga2 N3 Ba4 83.7(4) . 6
Ga1 N3 Ba4 157.1(6) 5_665 6
Ba3 N3 Ba4 87.3(3) 6_565 6
Ga2 N3 Ba4 126.5(5) . 7
Ga1 N3 Ba4 84.5(4) 5_665 7
Ba3 N3 Ba4 77.5(3) 6_565 7
Ba4 N3 Ba4 118.3(4) 6 7
Ga2 N3 Ba2 79.1(4) . 5_655
Ga1 N3 Ba2 83.4(4) 5_665 5_655
Ba3 N3 Ba2 77.0(3) 6_565 5_655
Ba4 N3 Ba2 75.5(3) 6 5_655
Ba4 N3 Ba2 150.2(4) 7 5_655
Ga2 N4 Ga3 83.6(5) . 5_655
Ga2 N4 Ba3 101.8(5) . 7
Ga3 N4 Ba3 111.0(5) 5_655 7
Ga2 N4 Ba4 170.7(6) . .
Ga3 N4 Ba4 87.4(4) 5_655 .
Ba3 N4 Ba4 83.7(3) 7 .
Ga2 N4 Ba3 79.6(4) . .
Ga3 N4 Ba3 156.6(5) 5_655 .
Ba3 N4 Ba3 88.4(3) 7 .
Ba4 N4 Ba3 108.4(4) . .
Ga2 N4 Ba1 85.8(4) . .
Ga3 N4 Ba1 82.5(4) 5_655 .
Ba3 N4 Ba1 165.0(5) 7 .
Ba4 N4 Ba1 90.7(3) . .
Ba3 N4 Ba1 80.1(3) . .
Ga3 N5 Ga1 109.6(5) . .
Ga3 N5 Ba4 86.5(4) . 5_655
Ga1 N5 Ba4 154.3(6) . 5_655
Ga3 N5 Ba4 129.8(6) . 3
Ga1 N5 Ba4 90.2(4) . 3
Ba4 N5 Ba4 94.5(3) 5_655 3
Ga3 N5 Ba2 86.7(4) . 5_655
Ga1 N5 Ba2 83.5(4) . 5_655
Ba4 N5 Ba2 77.4(3) 5_655 5_655
Ba4 N5 Ba2 142.6(4) 3 5_655
Ga3 N5 Ba3 155.7(6) . 5_665
Ga1 N5 Ba3 77.2(4) . 5_665
Ba4 N5 Ba3 80.4(3) 5_655 5_665
Ba4 N5 Ba3 72.0(3) 3 5_665
Ba2 N5 Ba3 70.6(3) 5_655 5_665

loop_
_geom_bond_atom_site_label_1
_geom_bond_atom_site_label_2
_geom_bond_distance
_geom_bond_site_symmetry_2
Ba1 N1 2.727(10) 5_655
Ba1 N1 2.727(10) 6_556
Ba1 N2 2.767(11) 2_655
Ba1 N2 2.767(11) .
Ba1 N4 2.898(11) .
Ba1 N4 2.898(11) 2_655
Ba1 Ga3 3.3113(18) 5_655
Ba1 Ga3 3.3113(18) 6_556
Ba1 Ga2 3.3873(18) 2_655
Ba1 Ga2 3.3873(18) .
Ba2 N2 2.876(12) 1_545
Ba2 N2 2.876(12) 2_645
Ba2 N1 2.930(12) 5_655
Ba2 N1 2.930(12) 6_556
Ba2 N5 3.096(12) 6_556
Ba2 N5 3.096(12) 5_655
Ba2 N3 3.119(13) 6_556
Ba2 N3 3.119(13) 5_655
Ba2 Ga2 3.3652(17) 6_556
Ba2 Ga2 3.3652(17) 5_655
Ba2 Ga1 3.4560(17) 5_655
Ba2 Ga1 3.4560(17) 6_556
Ba3 N4 2.677(11) 7
Ba3 N3 2.775(11) 6_566
Ba3 N4 2.837(13) .
Ba3 N2 2.840(12) .
Ba3 Ga2 3.1528(18) .
Ba3 N5 3.263(12) 5_665
Ba3 Ga1 3.4010(19) 5_665
Ba4 N4 2.719(12) .
Ba4 N5 2.828(11) 5_655
Ba4 N5 2.830(12) 3_445
Ba4 N3 2.937(11) 6_556
Ba4 N3 2.961(12) 7
Ba4 N1 3.038(12) 6_556
Ba4 Ga3 3.3148(18) 5_655
Ba4 Ga2 3.359(2) 6_556
Ba4 Ga1 3.4287(19) 3_445
Ga1 N5 1.923(11) .
Ga1 N2 1.970(12) .
Ga1 N3 2.034(12) 5_665
Ga1 N2 2.048(11) 5_665
Ga1 Ga2 2.684(2) 5_665
Ga1 Ga1 2.771(3) 5_665
Ga1 Ba3 3.4010(19) 5_665
Ga1 Ba4 3.4287(19) 3
Ga1 Ba2 3.4560(17) 5_655
Ga2 N1 1.967(10) .
Ga2 N4 1.981(12) .
Ga2 N3 1.985(11) .
Ga2 N2 2.008(12) .
Ga2 Ga3 2.669(2) 5_655
Ga2 Ga1 2.684(2) 5_665
Ga2 Ba4 3.359(2) 6
Ga2 Ba2 3.3652(17) 5_655
Ga3 N5 1.913(12) .
Ga3 N4 2.024(12) 5_655
Ga3 N1 2.047(11) 5_655
Ga3 N1 2.067(12) .
Ga3 Ga2 2.669(2) 5_655
Ga3 Ga3 2.911(3) 5_655
Ga3 Ba1 3.3113(18) 5_655
Ga3 Ba4 3.3148(19) 5_655
N1 Ga3 2.047(11) 5_655
N1 Ba1 2.727(10) 5_655
N1 Ba2 2.930(12) 5_655
N1 Ba4 3.038(12) 6
N2 Ga1 2.048(11) 5_665
N2 Ba2 2.876(12) 1_565
N3 Ga1 2.034(12) 5_665
N3 Ba3 2.775(11) 6_565
N3 Ba4 2.937(11) 6
N3 Ba4 2.961(12) 7
N3 Ba2 3.119(13) 5_655
N4 Ga3 2.024(12) 5_655
N4 Ba3 2.677(11) 7
N5 Ba4 2.828(11) 5_655
N5 Ba4 2.830(12) 3
N5 Ba2 3.096(12) 5_655
N5 Ba3 3.263(12) 5_665
